data_1011071
loop_
_publ_author_name
'Menzer, G'

_publ_section_title 'Die Kristallstruktur von Eulytin'
_journal_coden_ASTM ZEKGAX
_journal_name_full
;
Zeitschrift fuer Kristallographie, Kristallgeometrie, Kristallphysik,
Kristallchemie (-144,1977)
;
_journal_page_first 136
_journal_page_last 163
_journal_volume 78
_journal_year 1931
_chemical_compound_source 'from Schneeberg, Saxony'
_chemical_formula_structural 'Bi4 (Si O4)3'
_chemical_formula_sum 'Bi4 O12 Si3'
_chemical_name_mineral Eulytine
_chemical_name_systematic 'Tetrabismuth tris(silicate)'
_space_group_IT_number 220
_symmetry_cell_setting cubic
_symmetry_Int_Tables_number 220
_symmetry_space_group_name_Hall 'I -4bd 2c 3'
_symmetry_space_group_name_H-M 'I -4 3 d'
_cell_angle_alpha 90
_cell_angle_beta 90
_cell_angle_gamma 90
_cell_formula_units_Z 4
_cell_length_a 10.272(4)
_cell_length_b 10.272(4)
_cell_length_c 10.272(4)
_cell_volume 1083.8
_exptl_crystal_density_meas 6.11
_cod_database_code 1011071

loop_
_symmetry_equiv_pos_as_xyz
x,y,z
1/2+x,1/2-y,-z
-x,1/2+y,1/2-z
1/2-x,-y,1/2+z
1/4+x,1/4+z,1/4+y
3/4+x,1/4-z,3/4-y
1/4-x,3/4-z,3/4+y
3/4-x,3/4+z,1/4-y
y,z,x
1/2-y,-z,1/2+x
1/2+y,1/2-z,-x
-y,1/2+z,1/2-x
1/4+z,1/4+y,1/4+x
1/4-z,3/4-y,3/4+x
3/4-z,3/4+y,1/4-x
3/4+z,1/4-y,3/4-x
z,x,y
-z,1/2+x,1/2-y
1/2-z,-x,1/2+y
1/2+z,1/2-x,-y
1/4+y,1/4+x,1/4+z
3/4-y,3/4+x,1/4-z
3/4+y,1/4-x,3/4-z
1/4-y,3/4-x,3/4+z
1/2+x,1/2+y,1/2+z
x,-y,1/2-z
1/2-x,y,-z
-x,1/2-y,z
3/4+x,3/4+z,3/4+y
1/4+x,3/4-z,1/4-y
3/4-x,1/4-z,1/4+y
1/4-x,1/4+z,3/4-y
1/2+y,1/2+z,1/2+x
-y,1/2-z,x
y,-z,1/2-x
1/2-y,z,-x
3/4+z,3/4+y,3/4+x
3/4-z,1/4-y,1/4+x
1/4-z,1/4+y,3/4-x
1/4+z,3/4-y,1/4-x
1/2+z,1/2+x,1/2+y
1/2-z,x,-y
-z,1/2-x,y
z,-x,1/2-y
3/4+y,3/4+x,3/4+z
1/4-y,1/4+x,3/4-z
1/4+y,3/4-x,1/4-z
3/4-y,1/4-x,1/4+z

loop_
_atom_site_label
_atom_site_type_symbol
_atom_site_symmetry_multiplicity
_atom_site_Wyckoff_symbol
_atom_site_fract_x
_atom_site_fract_y
_atom_site_fract_z
_atom_site_occupancy
_atom_site_attached_hydrogens
_atom_site_calc_flag
Bi1 Bi3+ 16 c 0.083(5) 0.083(5) 0.083(5) 1. 0 d
Si1 Si4+ 12 a 0. 0.25 0.375 1. 0 d
O1 O2- 48 e -0.035(15) 0.125(5) 0.284(5) 1. 0 d

loop_
_atom_type_symbol
_atom_type_oxidation_number
Bi3+ 3.000
Si4+ 4.000
O2- -2.000
